data_7135166
loop_
_publ_author_name
'Zhao, Huijian'
'Liu, Mengru'
'Nan, Weina'
'Yang, Ning'
'Li, Conggang'
'Ye, Ning'
'Hu, Zhanggui'

_publ_section_title
;
 KNa<sub>2</sub>Y<sub>2</sub>B<sub>2</sub>O<sub>6</sub>F<sub>3</sub>: a
 beryllium free deep-UV nonlinear optical crystal with well-balanced
 properties.
;
_journal_issue 91
_journal_name_full 'Chemical communications (Cambridge, England)'
_journal_page_first 17878
_journal_page_last 17881
_journal_paper_doi 10.1039/d5cc05630f
_journal_volume 61
_journal_year 2025
_chemical_absolute_configuration unk
_chemical_formula_moiety 'B8 F12 K4 Na8 O24 Y8'
_chemical_formula_sum 'B8 F12 K4 Na8 O24 Y8'
_chemical_formula_weight 1758.119
_chemical_name_systematic KNa2Y2B2O6F3
_space_group_crystal_system tetragonal
_space_group_IT_number 92
_space_group_name_Hall 'P 4abw 2nw'
_space_group_name_H-M_alt 'P 41 21 2'
_symmetry_Int_Tables_number 92
_atom_sites_solution_primary iterative
_audit_creation_date 2025-09-30
_audit_creation_method
;
Olex2 1.5
(compiled 2024.02.16 svn.r378c4104 for OlexSys, GUI svn.r6928)
;
_audit_update_record
;
2025-09-30 deposited with the CCDC.	2025-10-10 downloaded from the CCDC.
;
_cell_angle_alpha 90.00(3)
_cell_angle_beta 90.00(3)
_cell_angle_gamma 90.00(3)
_cell_formula_units_Z 1
_cell_length_a 6.674(2)
_cell_length_b 6.674(2)
_cell_length_c 19.991(4)
_cell_measurement_reflns_used 3863
_cell_measurement_temperature 273(2)
_cell_measurement_theta_max 27.47
_cell_measurement_theta_min 3.22
_cell_volume 890.4(4)
_computing_cell_refinement 'SAINT V8.40B (Bruker, 2016)'
_computing_data_collection 'APEX-3 v2015.5-2 (Bruker, 2015)'
_computing_data_reduction 'SAINT V8.40B (Bruker, 2016)'
_computing_molecular_graphics 'Olex2 1.5 (Dolomanov et al., 2009)'
_computing_publication_material 'Olex2 1.5 (Dolomanov et al., 2009)'
_computing_structure_refinement 'olex2.refine 1.5 (Bourhis et al., 2015)'
_computing_structure_solution 'olex2.solve 1.5 (Bourhis et al., 2015)'
_diffrn_ambient_temperature 273.15
_diffrn_measured_fraction_theta_full 1.0000
_diffrn_measured_fraction_theta_max 1.0000
_diffrn_measurement_device_type 'Bruker APEX-II CCD'
_diffrn_measurement_method '\f and \w scans'
_diffrn_radiation_type 'Mo K\a'
_diffrn_radiation_wavelength 0.71073
_diffrn_reflns_av_R_equivalents 0.0378
_diffrn_reflns_av_unetI/netI 0.0341
_diffrn_reflns_Laue_measured_fraction_full 1.0000
_diffrn_reflns_Laue_measured_fraction_max 1.0000
_diffrn_reflns_limit_h_max 7
_diffrn_reflns_limit_h_min -8
_diffrn_reflns_limit_k_max 8
_diffrn_reflns_limit_k_min -8
_diffrn_reflns_limit_l_max 26
_diffrn_reflns_limit_l_min -25
_diffrn_reflns_number 5879
_diffrn_reflns_point_group_measured_fraction_full 0.9938
_diffrn_reflns_point_group_measured_fraction_max 0.9952
_diffrn_reflns_theta_full 25.2417
_diffrn_reflns_theta_max 27.49
_diffrn_reflns_theta_min 3.22
_diffrn_source_current 1.4
_diffrn_source_power 0.07
_diffrn_source_voltage 50.0
_diffrn_standards_number 0
_exptl_absorpt_coefficient_mu 13.729
_exptl_absorpt_correction_T_max 0.7456
_exptl_absorpt_correction_T_min 0.5133
_exptl_absorpt_correction_type multi-scan
_exptl_absorpt_process_details
;
SADABS-2016/2 (Bruker,2016/2) was used for absorption correction.
wR2(int) was 0.1245 before and 0.0710 after correction.
The Ratio of minimum to maximum transmission is 0.6884.
The \l/2 correction factor is Not present.
;
_exptl_crystal_colour clear
_exptl_crystal_colour_lustre clear
_exptl_crystal_density_diffrn 3.278
_exptl_crystal_description block
_exptl_crystal_F_000 795.103
_exptl_crystal_size_max 0.229
_exptl_crystal_size_mid 0.158
_exptl_crystal_size_min 0.126
_refine_diff_density_max 0.4833
_refine_diff_density_min -0.4747
_refine_diff_density_rms 0.1214
_refine_ls_abs_structure_details 'Hooft, R.W.W., Straver, L.H., Spek, A.L. (2010). J. Appl. Cryst., 43, 665-668.'
_refine_ls_abs_structure_Flack 0.020(9)
_refine_ls_d_res_high 0.7699
_refine_ls_d_res_low 6.3308
_refine_ls_extinction_coef 0.0055(7)
_refine_ls_extinction_expression Fc^*^=kFc[1+0.001xFc^2^\l^3^/sin(2\q)]^-1/4^
_refine_ls_goodness_of_fit_ref 1.0291
_refine_ls_hydrogen_treatment undef
_refine_ls_matrix_type full
_refine_ls_number_constraints 0
_refine_ls_number_parameters 75
_refine_ls_number_reflns 1033
_refine_ls_number_restraints 0
_refine_ls_restrained_S_all 1.0291
_refine_ls_R_factor_all 0.0230
_refine_ls_R_factor_gt 0.0206
_refine_ls_shift/su_max -0.0009
_refine_ls_shift/su_mean 0.0003
_refine_ls_structure_factor_coef Fsqd
_refine_ls_weighting_details 'w=1/[\s^2^(Fo^2^)+(0.0138P)^2^+1.6242P] where P=(Fo^2^+2Fc^2^)/3'
_refine_ls_weighting_scheme calc
_refine_ls_wR_factor_gt 0.0484
_refine_ls_wR_factor_ref 0.0494
_reflns_Friedel_coverage 0.986
_reflns_limit_h_max 8
_reflns_limit_h_min -8
_reflns_limit_k_max 6
_reflns_limit_k_min -5
_reflns_limit_l_max 25
_reflns_limit_l_min -25
_reflns_number_gt 985
_reflns_number_total 1033
_reflns_threshold_expression I>=2u(I)
_cod_data_source_file d5cc05630f2.cif
_cod_data_source_block KNa2Y2B2O6F3
_cod_original_cell_volume 890.5(4)
_cod_original_sg_symbol_Hall ' P 4abw 2nw'
_cod_database_code 7135166
_olex2_refinement_description
;
;
_olex2_submission_special_instructions 'No special instructions were received'

loop_
_space_group_symop_id
_space_group_symop_operation_xyz
1 x,y,z
2 -y+1/2,x+1/2,z+1/4
3 y+1/2,-x+1/2,z+3/4
4 x+1/2,-y+1/2,-z+3/4
5 -x+1/2,y+1/2,-z+1/4
6 -x,-y,z+1/2
7 y,x,-z
8 -y,-x,-z+1/2

loop_
_atom_site_label
_atom_site_type_symbol
_atom_site_fract_x
_atom_site_fract_y
_atom_site_fract_z
_atom_site_U_iso_or_equiv
_atom_site_adp_type
_atom_site_occupancy
_atom_site_site_symmetry_order
_atom_site_refinement_flags_posn
_atom_site_refinement_flags_adp
_atom_site_refinement_flags_occupancy
Y001 Y 0.68873(5) 0.54425(5) 0.659435(16) 0.00896(12) Uani 1.000000 1 . . .
K002 K 0.34169(18) 0.34169(18) 0.5 0.0344(4) Uani 1.000000 2 S T P
Na03 Na 0.2705(2) 0.8462(2) 0.56585(7) 0.0158(3) Uani 1.000000 1 . . .
F4 F 0.4663(3) 0.5337(3) 0.75 0.0146(6) Uani 1.000000 2 S T P
F005 F 0.3930(4) 0.5651(4) 0.60883(11) 0.0318(7) Uani 1.000000 1 . . .
O6 O 0.7859(4) 0.3872(4) 0.83313(12) 0.0188(6) Uani 1.000000 1 . . .
O7 O 0.9376(4) 0.5084(4) 0.73138(12) 0.0194(6) Uani 1.000000 1 . . .
O008 O 1.1236(4) 0.3261(5) 0.81450(13) 0.0268(7) Uani 1.000000 1 . . .
B009 B 0.9489(7) 0.4113(7) 0.79121(19) 0.0141(9) Uani 1.000000 1 . . .

loop_
_atom_site_aniso_label
_atom_site_aniso_U_11
_atom_site_aniso_U_22
_atom_site_aniso_U_33
_atom_site_aniso_U_12
_atom_site_aniso_U_13
_atom_site_aniso_U_23
Y001 0.01078(19) 0.00794(19) 0.00815(15) 0.00078(14) 0.00083(13) 0.00061(13)
K002 0.0316(6) 0.0316(6) 0.0401(8) 0.0137(7) 0.0042(4) -0.0042(4)
Na03 0.0139(8) 0.0138(8) 0.0197(7) 0.0043(7) 0.0064(6) 0.0040(6)
F4 0.0159(10) 0.0159(10) 0.0121(12) 0.0002(14) 0.0018(8) 0.0018(8)
F005 0.0232(14) 0.0459(18) 0.0262(12) 0.0025(13) -0.0104(10) 0.0045(12)
O6 0.0102(14) 0.0280(16) 0.0181(13) 0.0003(12) -0.0001(11) 0.0078(12)
O7 0.0161(14) 0.0256(17) 0.0165(12) -0.0055(13) -0.0052(11) 0.0115(11)
O008 0.0136(14) 0.045(2) 0.0218(13) 0.0020(15) 0.0008(11) 0.0202(14)
B009 0.013(2) 0.016(2) 0.0138(18) -0.0032(19) -0.0045(17) 0.0048(16)

loop_
_atom_type_symbol
_atom_type_scat_dispersion_real
_atom_type_scat_dispersion_imag
_atom_type_scat_Cromer_Mann_a1
_atom_type_scat_Cromer_Mann_a2
_atom_type_scat_Cromer_Mann_a3
_atom_type_scat_Cromer_Mann_a4
_atom_type_scat_Cromer_Mann_b1
_atom_type_scat_Cromer_Mann_b2
_atom_type_scat_Cromer_Mann_b3
_atom_type_scat_Cromer_Mann_b4
_atom_type_scat_Cromer_Mann_c
_atom_type_scat_source
_atom_type_scat_dispersion_source
B 0.00156 0.00068 2.05450 1.33260 1.09790 0.70680 23.21850 1.02100 60.34980 0.14030 -0.19320 'International Tables Volume C Table 6.1.1.4 (pp. 500-502)' 'Brennan, Cowan, Rev. Sci. Instrum., 1992, 63, 850'
F 0.01756 0.01033 3.53920 2.64120 1.51700 1.02430 10.28250 4.29440 0.26150 26.14760 0.27760 'International Tables Volume C Table 6.1.1.4 (pp. 500-502)' 'Brennan, Cowan, Rev. Sci. Instrum., 1992, 63, 850'
K 0.20133 0.25084 8.21860 7.43980 1.05190 0.86590 12.79490 0.77480 213.18700 41.68410 1.42280 'International Tables Volume C Table 6.1.1.4 (pp. 500-502)' 'Brennan, Cowan, Rev. Sci. Instrum., 1992, 63, 850'
Na 0.03705 0.02512 4.76260 3.17360 1.26740 1.11280 3.28500 8.84220 0.31360 129.42400 0.67600 'International Tables Volume C Table 6.1.1.4 (pp. 500-502)' 'Brennan, Cowan, Rev. Sci. Instrum., 1992, 63, 850'
O 0.01085 0.00610 3.04850 2.28680 1.54630 0.86700 13.27710 5.70110 0.32390 32.90890 0.25080 'International Tables Volume C Table 6.1.1.4 (pp. 500-502)' 'Brennan, Cowan, Rev. Sci. Instrum., 1992, 63, 850'
Y -2.87734 3.58381 17.77600 10.29460 5.72629 3.26588 1.40290 12.80060 0.12560 104.35400 1.91213 'International Tables Volume C Table 6.1.1.4 (pp. 500-502)' 'Brennan, Cowan, Rev. Sci. Instrum., 1992, 63, 850'

loop_
_geom_angle_atom_site_label_1
_geom_angle_atom_site_label_2
_geom_angle_atom_site_label_3
_geom_angle
_geom_angle_site_symmetry_1
_geom_angle_site_symmetry_3
_geom_angle_publ_flag
Na03 Y001 Y001 84.37(3) 5_546 5_646 ?
Na03 Y001 Y001 137.75(3) 2_655 5_646 ?
F4 Y001 Y001 113.60(5) 8_666 5_646 ?
F4 Y001 Na03 43.63(3) 8_666 2_655 ?
F4 Y001 Na03 45.52(3) 8_666 5_546 ?
F005 Y001 Y001 94.78(8) . 5_646 ?
F005 Y001 Na03 108.81(7) . 2_655 ?
F005 Y001 Na03 44.30(7) . 5_546 ?
F005 Y001 F4 77.93(8) . 8_666 ?
O6 Y001 Y001 94.01(7) 3_564 5_646 ?
O6 Y001 Y001 36.59(6) 8_666 5_646 ?
O6 Y001 Na03 110.37(7) 8_666 2_655 ?
O6 Y001 Na03 114.69(7) 3_564 2_655 ?
O6 Y001 Na03 53.58(8) 8_666 5_546 ?
O6 Y001 Na03 143.85(8) 3_564 5_546 ?
O6 Y001 F4 77.19(8) 8_666 8_666 ?
O6 Y001 F4 152.39(9) 3_564 8_666 ?
O6 Y001 F005 100.22(9) 3_564 . ?
O6 Y001 F005 83.81(10) 8_666 . ?
O7 Y001 Y001 88.77(8) . 5_646 ?
O7 Y001 Na03 60.83(8) . 2_655 ?
O7 Y001 Na03 123.03(7) . 5_546 ?
O7 Y001 F4 88.28(8) . 8_666 ?
O7 Y001 F005 166.05(9) . . ?
O7 Y001 O6 92.97(10) . 3_564 ?
O7 Y001 O6 91.15(10) . 8_666 ?
O008 Y001 Y001 36.51(7) 3_564 5_646 ?
O008 Y001 Y001 166.27(8) 8_676 5_646 ?
O008 Y001 Na03 160.69(9) 3_564 2_655 ?
O008 Y001 Na03 50.93(7) 8_676 2_655 ?
O008 Y001 Na03 106.34(8) 3_564 5_546 ?
O008 Y001 Na03 107.95(9) 8_676 5_546 ?
O008 Y001 F4 79.93(8) 8_676 8_666 ?
O008 Y001 F4 147.55(8) 3_564 8_666 ?
O008 Y001 F005 90.27(12) 8_676 . ?
O008 Y001 F005 90.49(11) 3_564 . ?
O008 Y001 O6 72.51(10) 8_676 3_564 ?
O008 Y001 O6 157.09(9) 8_676 8_666 ?
O008 Y001 O6 71.44(9) 3_564 8_666 ?
O008 Y001 O6 59.10(9) 3_564 3_564 ?
O008 Y001 O7 100.25(11) 3_564 . ?
O008 Y001 O7 89.37(12) 8_676 . ?
B009 Y001 Y001 65.30(10) 3_564 5_646 ?
B009 Y001 Na03 142.11(10) 3_564 2_655 ?
B009 Y001 Na03 127.85(10) 3_564 5_546 ?
B009 Y001 F4 172.76(10) 3_564 8_666 ?
B009 Y001 F005 94.94(11) 3_564 . ?
B009 Y001 O6 100.97(11) 3_564 8_666 ?
B009 Y001 O6 29.58(11) 3_564 3_564 ?
B009 Y001 O7 98.79(11) 3_564 . ?
B009 Y001 O008 101.58(11) 3_564 8_676 ?
B009 Y001 O008 29.56(12) 3_564 3_564 ?
Na03 K002 Na03 111.77(6) 7_556 . ?
Na03 K002 Na03 97.730(18) 7_556 1_545 ?
Na03 K002 Na03 83.73(6) 7_456 1_545 ?
Na03 K002 Na03 97.730(15) 7_456 . ?
F4 K002 Na03 41.86(3) 3_454 1_545 ?
F4 K002 Na03 124.11(3) 3_454 . ?
F4 K002 Na03 41.86(3) 3_454 7_456 ?
F4 K002 Na03 124.11(3) 3_454 7_556 ?
F005 K002 Na03 119.51(6) 7_556 1_545 ?
F005 K002 Na03 37.23(6) . . ?
F005 K002 Na03 104.45(7) . 7_556 ?
F005 K002 Na03 37.23(6) 7_556 7_556 ?
F005 K002 Na03 104.45(7) 7_556 . ?
F005 K002 Na03 103.50(6) . 1_545 ?
F005 K002 Na03 119.51(6) . 7_456 ?
F005 K002 Na03 103.50(6) 7_556 7_456 ?
F005 K002 F4 119.17(7) 7_556 3_454 ?
F005 K002 F4 119.17(7) . 3_454 ?
F005 K002 F005 121.66(13) 7_556 . ?
O7 K002 Na03 42.37(7) 3_464 7_456 ?
O7 K002 Na03 141.61(7) 5_646 . ?
O7 K002 Na03 42.37(7) 5_646 1_545 ?
O7 K002 Na03 55.76(7) 3_464 . ?
O7 K002 Na03 116.43(8) 3_464 1_545 ?
O7 K002 Na03 55.76(7) 5_646 7_556 ?
O7 K002 Na03 116.43(8) 5_646 7_456 ?
O7 K002 Na03 141.61(7) 3_464 7_556 ?
O7 K002 F4 78.63(7) 3_464 3_454 ?
O7 K002 F4 78.63(7) 5_646 3_454 ?
O7 K002 F005 106.22(8) 5_646 . ?
O7 K002 F005 106.22(8) 3_464 7_556 ?
O7 K002 F005 85.00(8) 5_646 7_556 ?
O7 K002 F005 85.00(8) 3_464 . ?
O7 K002 O7 157.25(14) 3_464 5_646 ?
B009 K002 Na03 161.70(9) 5_646 . ?
B009 K002 Na03 49.13(8) 5_646 1_545 ?
B009 K002 Na03 53.51(9) 3_464 . ?
B009 K002 Na03 100.56(9) 5_646 7_456 ?
B009 K002 Na03 53.51(9) 5_646 7_556 ?
B009 K002 Na03 49.13(8) 3_464 7_456 ?
B009 K002 Na03 100.56(9) 3_464 1_545 ?
B009 K002 Na03 161.70(9) 3_464 7_556 ?
B009 K002 F4 71.57(8) 3_464 3_454 ?
B009 K002 F4 71.57(8) 5_646 3_454 ?
B009 K002 F005 129.63(9) 3_464 7_556 ?
B009 K002 F005 70.75(9) 5_646 7_556 ?
B009 K002 F005 129.63(9) 5_646 . ?
B009 K002 F005 70.75(9) 3_464 . ?
B009 K002 O7 142.32(10) 5_646 3_464 ?
B009 K002 O7 23.63(8) 3_464 3_464 ?
B009 K002 O7 23.63(8) 5_646 5_646 ?
B009 K002 O7 142.32(10) 3_464 5_646 ?
B009 K002 B009 143.13(17) 5_646 3_464 ?
K002 Na03 Y001 77.86(3) 1_565 3_464 ?
K002 Na03 Y001 122.21(5) . 5_556 ?
K002 Na03 Y001 79.22(3) 1_565 5_556 ?
K002 Na03 Y001 70.75(3) . 3_464 ?
F4 Na03 Y001 43.95(4) 3_464 5_556 ?
F4 Na03 Y001 42.16(4) 3_464 3_464 ?
F4 Na03 K002 53.69(8) 3_464 1_565 ?
F4 Na03 K002 111.60(7) 3_464 . ?
F005 Na03 Y001 127.52(9) . 5_556 ?
F005 Na03 Y001 114.40(8) 5_556 3_464 ?
F005 Na03 Y001 41.03(6) 5_556 5_556 ?
F005 Na03 Y001 116.81(9) . 3_464 ?
F005 Na03 K002 74.07(8) 5_556 1_565 ?
F005 Na03 K002 46.47(7) . . ?
F005 Na03 K002 150.65(10) . 1_565 ?
F005 Na03 K002 149.37(9) 5_556 . ?
F005 Na03 F4 73.98(7) 5_556 3_464 ?
F005 Na03 F4 153.22(13) . 3_464 ?
O6 Na03 Y001 41.94(6) 3_464 5_556 ?
O6 Na03 Y001 71.65(6) 3_464 3_464 ?
O6 Na03 K002 82.50(7) 3_464 . ?
O6 Na03 K002 117.91(8) 3_464 1_565 ?
O6 Na03 F4 67.76(10) 3_464 3_464 ?
O6 Na03 F005 91.33(10) 3_464 . ?
O6 Na03 F005 71.72(9) 3_464 5_556 ?
O7 Na03 Y001 91.64(7) 5_656 3_464 ?
O7 Na03 Y001 127.79(9) 5_656 5_556 ?
O7 Na03 K002 48.58(7) 5_656 1_565 ?
O7 Na03 K002 99.64(8) 5_656 . ?
O7 Na03 F4 94.73(10) 5_656 3_464 ?
O7 Na03 F005 103.47(11) 5_656 . ?
O7 Na03 F005 110.07(11) 5_656 5_556 ?
O7 Na03 O6 161.57(11) 5_656 3_464 ?
O008 Na03 Y001 40.89(7) 5_656 3_464 ?
O008 Na03 Y001 113.46(8) 5_656 5_556 ?
O008 Na03 K002 69.98(8) 5_656 1_565 ?
O008 Na03 K002 64.67(8) 5_656 . ?
O008 Na03 F4 70.76(8) 5_656 3_464 ?
O008 Na03 F005 103.59(11) 5_656 . ?
O008 Na03 F005 139.91(12) 5_656 5_556 ?
O008 Na03 O6 110.56(10) 5_656 3_464 ?
O008 Na03 O7 55.65(9) 5_656 5_656 ?
B009 Na03 Y001 67.92(9) 5_656 3_464 ?
B009 Na03 Y001 59.07(7) 3_464 3_464 ?
B009 Na03 Y001 64.87(9) 3_464 5_556 ?
B009 Na03 Y001 129.86(10) 5_656 5_556 ?
B009 Na03 K002 77.65(10) 5_656 . ?
B009 Na03 K002 57.58(9) 3_464 . ?
B009 Na03 K002 128.38(9) 3_464 1_565 ?
B009 Na03 K002 60.14(9) 5_656 1_565 ?
B009 Na03 F4 86.68(11) 5_656 3_464 ?
B009 Na03 F4 74.88(11) 3_464 3_464 ?
B009 Na03 F005 79.15(11) 3_464 . ?
B009 Na03 F005 100.14(12) 5_656 . ?
B009 Na03 F005 132.90(13) 5_656 5_556 ?
B009 Na03 F005 97.76(11) 3_464 5_556 ?
B009 Na03 O6 138.89(11) 5_656 3_464 ?
B009 Na03 O6 26.04(9) 3_464 3_464 ?
B009 Na03 O7 28.17(10) 5_656 5_656 ?
B009 Na03 O7 146.46(11) 3_464 5_656 ?
B009 Na03 O008 90.99(10) 3_464 5_656 ?
B009 Na03 O008 28.37(10) 5_656 5_656 ?
Y001 F4 Y001 129.48(14) 8_666 . ?
K002 F4 Y001 115.26(7) 2 8_666 ?
K002 F4 Y001 115.26(7) 2 . ?
Na03 F4 Y001 90.52(4) 2_655 8_666 ?
Na03 F4 Y001 94.21(4) 5_546 8_666 ?
Na03 F4 Y001 94.21(4) 2_655 . ?
Na03 F4 Y001 90.52(4) 5_546 . ?
Na03 F4 K002 84.45(8) 2_655 2 ?
Na03 F4 K002 84.45(8) 5_546 2 ?
Na03 F4 Na03 168.90(17) 5_546 2_655 ?
K002 F005 Y001 116.85(11) . . ?
Na03 F005 Y001 123.79(14) . . ?
Na03 F005 Y001 94.67(9) 5_546 . ?
Na03 F005 K002 96.61(11) 5_546 . ?
Na03 F005 K002 96.30(9) . . ?
Na03 O6 Y001 84.47(9) 2_655 8_666 ?
Na03 O6 Y001 141.05(12) 2_655 2_645 ?
B009 O6 Y001 94.6(2) . 2_645 ?
B009 O6 Y001 146.2(2) . 8_666 ?
B009 O6 Na03 93.9(2) . 2_655 ?
K002 O7 Y001 114.31(11) 5_656 . ?
Na03 O7 Y001 113.54(11) 5_646 . ?
Na03 O7 K002 89.05(10) 5_646 5_656 ?
B009 O7 Y001 131.6(3) . . ?
B009 O7 K002 104.0(2) . 5_656 ?
B009 O7 Na03 94.9(2) . 5_646 ?
Na03 O008 Y001 88.18(9) 5_646 8_766 ?
Na03 O008 Y001 155.26(16) 5_646 2_645 ?
B009 O008 Y001 156.6(3) . 8_766 ?
B009 O008 Y001 91.7(2) . 2_645 ?
B009 O008 Na03 82.8(2) . 5_646 ?
K002 B009 Y001 131.90(15) 2_655 2_645 ?
Na03 B009 Y001 106.47(14) 2_655 2_645 ?
Na03 B009 Y001 122.61(17) 5_646 2_645 ?
Na03 B009 K002 68.91(10) 2_655 2_655 ?
Na03 B009 K002 70.74(10) 5_646 2_655 ?
O6 B009 Y001 55.79(17) . 2_645 ?
O6 B009 K002 125.9(3) . 2_655 ?
O6 B009 Na03 161.0(3) . 5_646 ?
O6 B009 Na03 60.0(2) . 2_655 ?
O7 B009 Y001 175.7(3) . 2_645 ?
O7 B009 K002 52.4(2) . 2_655 ?
O7 B009 Na03 57.0(2) . 5_646 ?
O7 B009 Na03 74.9(2) . 2_655 ?
O7 B009 O6 122.9(4) . . ?
O008 B009 Y001 58.71(17) . 2_645 ?
O008 B009 K002 94.9(3) . 2_655 ?
O008 B009 Na03 142.4(3) . 2_655 ?
O008 B009 Na03 68.8(2) . 5_646 ?
O008 B009 O6 114.4(3) . . ?
O008 B009 O7 122.7(4) . . ?

loop_
_geom_bond_atom_site_label_1
_geom_bond_atom_site_label_2
_geom_bond_distance
_geom_bond_site_symmetry_2
_geom_bond_publ_flag
Y001 Y001 3.7015(12) 5_646 ?
Y001 Y001 3.7015(12) 5_656 ?
Y001 Na03 3.4803(18) 2_655 ?
Y001 Na03 3.3745(19) 5_546 ?
Y001 F4 2.3423(15) 8_666 ?
Y001 F005 2.222(3) . ?
Y001 O6 2.316(3) 3_564 ?
Y001 O6 2.266(3) 8_666 ?
Y001 O7 2.210(3) . ?
Y001 O008 2.387(3) 3_564 ?
Y001 O008 2.280(3) 8_676 ?
Y001 B009 2.792(4) 3_564 ?
K002 Na03 3.591(2) 1_545 ?
K002 Na03 3.646(2) . ?
K002 Na03 3.646(2) 7_556 ?
K002 Na03 3.591(2) 7_456 ?
K002 F4 2.907(4) 3_454 ?
K002 F005 2.660(3) 7_556 ?
K002 F005 2.660(3) . ?
K002 O7 2.694(3) 3_464 ?
K002 O7 2.694(3) 5_646 ?
K002 B009 3.299(5) 5_646 ?
K002 B009 3.299(5) 3_464 ?
Na03 F4 2.4080(17) 3_464 ?
Na03 F005 2.365(3) 5_556 ?
Na03 F005 2.220(3) . ?
Na03 O6 2.728(3) 3_464 ?
Na03 O7 2.421(3) 5_656 ?
Na03 O008 2.703(3) 5_656 ?
Na03 B009 2.877(5) 5_656 ?
Na03 B009 3.142(5) 3_464 ?
O6 B009 1.383(5) . ?
O7 B009 1.363(4) . ?
O008 B009 1.378(5) . ?

loop_
_geom_torsion_atom_site_label_1
_geom_torsion_atom_site_label_2
_geom_torsion_atom_site_label_3
_geom_torsion_atom_site_label_4
_geom_torsion
_geom_torsion_site_symmetry_1
_geom_torsion_site_symmetry_2
_geom_torsion_site_symmetry_3
_geom_torsion_site_symmetry_4
_geom_torsion_publ_flag
Y001 O6 B009 Y001 -132.1(6) 8_666 . . 2_645 ?
Y001 O6 B009 K002 107.6(4) 8_666 . . 2_655 ?
Y001 O6 B009 K002 -120.33(9) 2_645 . . 2_655 ?
Y001 O6 B009 Na03 85.9(4) 8_666 . . 2_655 ?
Y001 O6 B009 Na03 -142.0(2) 2_645 . . 2_655 ?
Y001 O6 B009 Na03 -40.5(8) 8_666 . . 5_646 ?
Y001 O6 B009 Na03 91.6(4) 2_645 . . 5_646 ?
Y001 O6 B009 O7 42.9(4) 8_666 . . . ?
Y001 O6 B009 O7 175.06(19) 2_645 . . . ?
Y001 O6 B009 O008 -136.1(5) 8_666 . . . ?
Y001 O6 B009 O008 -4.0(2) 2_645 . . . ?
Y001 O7 B009 K002 -142.0(5) . . . 2_655 ?
Y001 O7 B009 Na03 127.7(4) . . . 5_646 ?
Y001 O7 B009 Na03 -67.3(3) . . . 2_655 ?
Y001 O7 B009 O6 -29.6(3) . . . . ?
Y001 O7 B009 O008 149.4(4) . . . . ?
Y001 O008 B009 Y001 -136.0(8) 8_766 . . 2_645 ?
Y001 O008 B009 K002 137.07(10) 2_645 . . 2_655 ?
Y001 O008 B009 K002 1.0(6) 8_766 . . 2_655 ?
Y001 O008 B009 Na03 75.8(2) 2_645 . . 2_655 ?
Y001 O008 B009 Na03 -60.2(7) 8_766 . . 2_655 ?
Y001 O008 B009 Na03 -155.8(2) 2_645 . . 5_646 ?
Y001 O008 B009 Na03 68.2(6) 8_766 . . 5_646 ?
Y001 O008 B009 O6 3.9(2) 2_645 . . . ?
Y001 O008 B009 O6 -132.2(7) 8_766 . . . ?
Y001 O008 B009 O7 48.8(7) 8_766 . . . ?
Y001 O008 B009 O7 -175.19(18) 2_645 . . . ?
Y001 B009 O6 Y001 -132.1(3) 2_645 . . 8_666 ?
Y001 B009 O6 Na03 141.96(7) 2_645 . . 2_655 ?
Y001 B009 O008 Y001 -136.0(4) 2_645 . . 8_766 ?
Y001 B009 O008 Na03 155.78(5) 2_645 . . 5_646 ?
K002 O7 B009 Na03 74.77(16) . 3_464 3_464 . ?
K002 O7 B009 Na03 -90.2(3) 2_655 . . 5_646 ?
K002 O7 B009 Na03 -90.2(3) 5_656 . . 5_646 ?
K002 O7 B009 Na03 74.77(16) 5_656 . . 2_655 ?
K002 O7 B009 O6 112.5(2) 2_655 . . . ?
K002 O7 B009 O6 112.5(2) 5_656 . . . ?
K002 O7 B009 O008 -68.5(3) 2_655 . . . ?
K002 O7 B009 O008 -68.5(3) 5_656 . . . ?
K002 B009 O6 Na03 21.6(2) . 3_464 3_464 . ?
K002 B009 O6 Na03 21.6(2) 5_656 . . 2_655 ?
K002 B009 O7 Na03 90.22(13) 2_655 . . 5_646 ?
K002 B009 O7 Na03 90.22(13) 5_656 . . 5_646 ?
K002 B009 O008 Na03 -67.14(12) 5_656 . . 5_646 ?
K002 B009 O008 Na03 -67.14(12) 2_655 . . 5_646 ?
Na03 O6 B009 Na03 -126.5(4) 2_655 . . 5_646 ?
Na03 O6 B009 O7 -43.0(2) 2_655 . . . ?
Na03 O6 B009 O008 138.0(2) 2_655 . . . ?
Na03 O7 B009 Na03 165.0(2) 5_646 . . 2_655 ?
Na03 O7 B009 O6 -157.29(19) 5_646 . . . ?
Na03 O7 B009 O008 21.7(3) 5_646 . . . ?
Na03 O008 B009 Na03 -128.42(19) 5_646 . . 2_655 ?
Na03 O008 B009 O6 159.65(17) 5_646 . . . ?
Na03 O008 B009 O7 -19.4(2) 5_646 . . . ?
Na03 B009 O6 Na03 -126.5(8) 5_646 . . 2_655 ?
Na03 B009 O7 Na03 164.99(7) 2_655 . . 5_646 ?
Na03 B009 O008 Na03 -128.4(4) 2_655 . . 5_646 ?
